data_4075594
loop_
_publ_author_name
'Tsang, Jenkins Y. K.'
'Buschhaus, Miriam S. A.'
'Legzdins, Peter'
'Patrick, Brian O.'

_publ_section_title
;
 Ortho-Selective C&#x2212;H Activation of Substituted Benzenes Effected by
 a Tungsten Alkylidene Complex without Substituent Coordination
;
_journal_issue 17
_journal_name_full Organometallics
_journal_page_first 4215
_journal_paper_doi 10.1021/om060390j
_journal_volume 25
_journal_year 2006
_chemical_formula_moiety 'C21 H29 F2 N O W'
_chemical_formula_sum 'C21 H29 F2 N O W'
_chemical_formula_weight 533.30
_chemical_name_common 'Complex 10c'
_chemical_name_systematic
;
 ?
;
_space_group_IT_number 2
_symmetry_cell_setting triclinic
_symmetry_space_group_name_Hall '-P 1'
_symmetry_space_group_name_H-M 'P -1'
_atom_sites_solution_hydrogens geom
_atom_sites_solution_primary direct
_atom_sites_solution_secondary difmap
_audit_creation_method SHELXL-97
_cell_angle_alpha 72.039(3)
_cell_angle_beta 89.092(2)
_cell_angle_gamma 77.726(2)
_cell_formula_units_Z 2
_cell_length_a 8.0777(6)
_cell_length_b 9.4908(8)
_cell_length_c 14.7275(13)
_cell_measurement_temperature 173(2)
_cell_measurement_theta_max 28.0
_cell_measurement_theta_min 1.5
_cell_volume 1047.99(15)
_computing_structure_refinement 'SHELXL-97 (Sheldrick, 1997)'
_diffrn_ambient_temperature 173(2)
_diffrn_measured_fraction_theta_full 0.983
_diffrn_measured_fraction_theta_max 0.983
_diffrn_radiation_monochromator graphite
_diffrn_radiation_source 'fine-focus sealed tube'
_diffrn_radiation_type MoK\a
_diffrn_radiation_wavelength 0.71073
_diffrn_reflns_av_R_equivalents 0.0227
_diffrn_reflns_av_sigmaI/netI 0.0197
_diffrn_reflns_limit_h_max 10
_diffrn_reflns_limit_h_min -9
_diffrn_reflns_limit_k_max 12
_diffrn_reflns_limit_k_min -12
_diffrn_reflns_limit_l_max 19
_diffrn_reflns_limit_l_min -19
_diffrn_reflns_number 20467
_diffrn_reflns_theta_full 27.98
_diffrn_reflns_theta_max 27.98
_diffrn_reflns_theta_min 1.46
_exptl_absorpt_coefficient_mu 5.537
_exptl_absorpt_correction_T_max 0.330
_exptl_absorpt_correction_T_min 0.187
_exptl_crystal_colour red
_exptl_crystal_density_diffrn 1.690
_exptl_crystal_density_method 'not measured'
_exptl_crystal_description rod
_exptl_crystal_F_000 524
_exptl_crystal_size_max 0.50
_exptl_crystal_size_mid 0.20
_exptl_crystal_size_min 0.20
_refine_diff_density_max 0.691
_refine_diff_density_min -0.496
_refine_diff_density_rms 0.074
_refine_ls_extinction_method none
_refine_ls_goodness_of_fit_ref 1.052
_refine_ls_hydrogen_treatment mixed
_refine_ls_matrix_type full
_refine_ls_number_parameters 251
_refine_ls_number_reflns 4972
_refine_ls_number_restraints 0
_refine_ls_restrained_S_all 1.052
_refine_ls_R_factor_all 0.0143
_refine_ls_R_factor_gt 0.0126
_refine_ls_shift/su_max 0.007
_refine_ls_shift/su_mean 0.000
_refine_ls_structure_factor_coef Fsqd
_refine_ls_weighting_details 'calc w=1/[\s^2^(Fo^2^)+(0.0169P)^2^+0.0790P] where P=(Fo^2^+2Fc^2^)/3'
_refine_ls_weighting_scheme calc
_refine_ls_wR_factor_gt 0.0305
_refine_ls_wR_factor_ref 0.0310
_reflns_number_gt 4708
_reflns_number_total 4972
_reflns_threshold_expression >2sigma(I)
_cod_data_source_file om060390jsi20060508_015230.cif
_cod_data_source_block pl299
_cod_depositor_comments
;
The following automatic conversions were performed:

'_symmetry_cell_setting' value 'Triclinic' changed to 'triclinic'
according to /home/saulius/struct/CIF-dictionaries/cif_core.dic
dictionary named 'cif_core.dic' version 2.4.1 from 2010-06-29.

Automatic conversion script
Id: cif_fix_values 1715 2011-07-08 13:25:40Z adriana 
;
_cod_original_sg_symbol_H-M P-1
_cod_database_code 4075594

loop_
_symmetry_equiv_pos_as_xyz
'x, y, z'
'-x, -y, -z'

loop_
_atom_site_label
_atom_site_type_symbol
_atom_site_fract_x
_atom_site_fract_y
_atom_site_fract_z
_atom_site_U_iso_or_equiv
_atom_site_adp_type
_atom_site_occupancy
_atom_site_symmetry_multiplicity
_atom_site_calc_flag
_atom_site_refinement_flags
W1 W 1.214459(7) -0.024890(7) 0.249323(4) 0.01460(3) Uani 1 1 d .
O1 O 0.94995(16) -0.17844(15) 0.21013(10) 0.0280(3) Uani 1 1 d .
F1 F 1.24321(14) 0.26187(13) 0.31220(8) 0.0336(3) Uani 1 1 d .
F2 F 0.86697(15) 0.17651(13) 0.10296(8) 0.0349(3) Uani 1 1 d .
C7 C 1.2530(2) -0.1250(2) 0.39807(12) 0.0194(3) Uani 1 1 d .
C16 C 1.5093(2) 0.0019(2) 0.22866(12) 0.0207(3) Uani 1 1 d .
C12 C 1.4117(2) 0.0917(2) 0.14334(12) 0.0206(3) Uani 1 1 d .
C9 C 0.9837(2) -0.2066(2) 0.46272(14) 0.0304(4) Uani 1 1 d .
H9A H 0.9417 -0.2004 0.3992 0.046 Uiso 1 1 calc R
H9B H 0.9457 -0.1080 0.4732 0.046 Uiso 1 1 calc R
H9C H 0.9396 -0.2839 0.5116 0.046 Uiso 1 1 calc R
C17 C 1.3985(3) 0.2590(2) 0.09510(14) 0.0297(4) Uani 1 1 d .
H17A H 1.4085 0.3085 0.1435 0.045 Uiso 1 1 calc R
H17B H 1.2886 0.3037 0.0595 0.045 Uiso 1 1 calc R
H17C H 1.4899 0.2734 0.0509 0.045 Uiso 1 1 calc R
C18 C 1.2371(2) 0.0403(3) 0.01266(13) 0.0324(5) Uani 1 1 d .
H18A H 1.3129 0.0462 -0.0404 0.049 Uiso 1 1 calc R
H18B H 1.1617 0.1399 0.0033 0.049 Uiso 1 1 calc R
H18C H 1.1691 -0.0346 0.0148 0.049 Uiso 1 1 calc R
C19 C 1.3659(3) -0.3008(2) 0.15291(16) 0.0334(5) Uani 1 1 d .
H19A H 1.4584 -0.3420 0.1182 0.050 Uiso 1 1 calc R
H19B H 1.2584 -0.2763 0.1156 0.050 Uiso 1 1 calc R
H19C H 1.3597 -0.3762 0.2149 0.050 Uiso 1 1 calc R
C21 C 1.6109(2) 0.0567(2) 0.29039(14) 0.0282(4) Uani 1 1 d .
H21A H 1.7311 0.0338 0.2769 0.042 Uiso 1 1 calc R
H21B H 1.5965 0.0054 0.3579 0.042 Uiso 1 1 calc R
H21C H 1.5712 0.1666 0.2765 0.042 Uiso 1 1 calc R
C4 C 0.8847(3) 0.5142(2) 0.16220(15) 0.0346(5) Uani 1 1 d .
H4 H 0.8255 0.6172 0.1455 0.042 Uiso 1 1 calc R
C13 C 1.3412(2) -0.0066(2) 0.10557(12) 0.0223(4) Uani 1 1 d .
C8 C 1.1776(2) -0.2496(2) 0.46913(12) 0.0216(4) Uani 1 1 d .
C2 C 1.1051(2) 0.3113(2) 0.24814(13) 0.0227(4) Uani 1 1 d .
C3 C 1.0227(3) 0.4617(2) 0.22730(14) 0.0298(4) Uani 1 1 d .
H3 H 1.0594 0.5268 0.2566 0.036 Uiso 1 1 calc R
C15 C 1.5031(2) -0.1524(2) 0.24368(13) 0.0215(4) Uani 1 1 d .
C6 C 0.9227(2) 0.2669(2) 0.14655(13) 0.0246(4) Uani 1 1 d .
C5 C 0.8330(3) 0.4165(2) 0.12144(15) 0.0331(5) Uani 1 1 d .
H5 H 0.7378 0.4512 0.0771 0.040 Uiso 1 1 calc R
C10 C 1.2416(3) -0.2705(2) 0.57136(13) 0.0324(4) Uani 1 1 d .
H10A H 1.2023 -0.1756 0.5864 0.049 Uiso 1 1 calc R
H10B H 1.3659 -0.2975 0.5760 0.049 Uiso 1 1 calc R
H10C H 1.1973 -0.3516 0.6167 0.049 Uiso 1 1 calc R
C14 C 1.3985(2) -0.1590(2) 0.16824(13) 0.0218(4) Uani 1 1 d .
C20 C 1.6056(2) -0.2863(2) 0.31970(14) 0.0297(4) Uani 1 1 d .
H20A H 1.7234 -0.3063 0.3014 0.045 Uiso 1 1 calc R
H20B H 1.5580 -0.3756 0.3267 0.045 Uiso 1 1 calc R
H20C H 1.6021 -0.2642 0.3806 0.045 Uiso 1 1 calc R
C1 C 1.0637(2) 0.20493(19) 0.20998(12) 0.0195(3) Uani 1 1 d .
N1 N 1.04774(17) -0.10989(16) 0.23207(10) 0.0180(3) Uani 1 1 d .
C11 C 1.2353(3) -0.3995(2) 0.44714(14) 0.0315(4) Uani 1 1 d .
H11A H 1.1853 -0.4777 0.4914 0.047 Uiso 1 1 calc R
H11B H 1.3593 -0.4309 0.4546 0.047 Uiso 1 1 calc R
H11C H 1.1983 -0.3858 0.3813 0.047 Uiso 1 1 calc R
H7B H 1.362(3) -0.130(2) 0.4221(14) 0.028(5) Uiso 1 1 d .
H7A H 1.188(3) -0.020(3) 0.3966(16) 0.035(6) Uiso 1 1 d .

loop_
_atom_site_aniso_label
_atom_site_aniso_U_11
_atom_site_aniso_U_22
_atom_site_aniso_U_33
_atom_site_aniso_U_23
_atom_site_aniso_U_13
_atom_site_aniso_U_12
W1 0.01501(4) 0.01388(4) 0.01497(4) -0.00467(3) 0.00113(2) -0.00306(2)
O1 0.0264(7) 0.0267(7) 0.0369(7) -0.0144(6) -0.0021(6) -0.0114(5)
F1 0.0333(6) 0.0326(7) 0.0400(7) -0.0178(5) -0.0059(5) -0.0077(5)
F2 0.0377(7) 0.0268(6) 0.0400(7) -0.0128(5) -0.0156(5) -0.0018(5)
C7 0.0192(8) 0.0190(9) 0.0207(8) -0.0062(7) 0.0003(7) -0.0054(7)
C16 0.0163(8) 0.0244(9) 0.0213(8) -0.0060(7) 0.0037(6) -0.0064(7)
C12 0.0180(8) 0.0232(9) 0.0195(8) -0.0043(7) 0.0051(6) -0.0060(7)
C9 0.0264(10) 0.0325(11) 0.0284(10) -0.0028(8) 0.0051(8) -0.0085(8)
C17 0.0317(10) 0.0251(10) 0.0283(10) -0.0005(8) 0.0055(8) -0.0097(8)
C18 0.0291(10) 0.0493(13) 0.0199(9) -0.0123(9) 0.0013(7) -0.0088(9)
C19 0.0350(11) 0.0313(11) 0.0424(12) -0.0226(10) 0.0121(9) -0.0097(8)
C21 0.0195(9) 0.0344(11) 0.0322(10) -0.0108(9) -0.0024(7) -0.0083(8)
C4 0.0413(12) 0.0168(10) 0.0391(12) -0.0041(9) 0.0062(9) 0.0006(8)
C13 0.0200(9) 0.0295(10) 0.0185(8) -0.0088(7) 0.0044(6) -0.0063(7)
C8 0.0245(9) 0.0212(9) 0.0176(8) -0.0036(7) 0.0017(7) -0.0053(7)
C2 0.0241(9) 0.0209(9) 0.0233(9) -0.0065(7) 0.0030(7) -0.0060(7)
C3 0.0382(11) 0.0196(10) 0.0364(11) -0.0132(8) 0.0092(8) -0.0107(8)
C15 0.0183(8) 0.0213(9) 0.0232(9) -0.0061(7) 0.0045(6) -0.0024(7)
C6 0.0284(10) 0.0206(9) 0.0239(9) -0.0060(7) -0.0007(7) -0.0046(7)
C5 0.0338(11) 0.0225(10) 0.0347(11) -0.0024(8) -0.0065(8) 0.0025(8)
C10 0.0404(12) 0.0352(12) 0.0192(9) -0.0030(8) -0.0003(8) -0.0113(9)
C14 0.0190(8) 0.0237(9) 0.0256(9) -0.0115(8) 0.0069(7) -0.0052(7)
C20 0.0203(9) 0.0256(10) 0.0347(11) -0.0017(8) 0.0024(8) 0.0019(7)
C1 0.0226(9) 0.0148(8) 0.0198(8) -0.0039(7) 0.0042(7) -0.0040(6)
N1 0.0181(7) 0.0167(7) 0.0183(7) -0.0055(6) 0.0022(5) -0.0021(5)
C11 0.0412(12) 0.0224(10) 0.0309(10) -0.0072(8) 0.0036(8) -0.0087(8)

loop_
_atom_type_symbol
_atom_type_description
_atom_type_scat_dispersion_real
_atom_type_scat_dispersion_imag
_atom_type_scat_source
C C 0.0033 0.0016 'International Tables Vol C Tables 4.2.6.8 and 6.1.1.4'
H H 0.0000 0.0000 'International Tables Vol C Tables 4.2.6.8 and 6.1.1.4'
N N 0.0061 0.0033 'International Tables Vol C Tables 4.2.6.8 and 6.1.1.4'
O O 0.0106 0.0060 'International Tables Vol C Tables 4.2.6.8 and 6.1.1.4'
F F 0.0171 0.0103 'International Tables Vol C Tables 4.2.6.8 and 6.1.1.4'
W W -0.8490 6.8722 'International Tables Vol C Tables 4.2.6.8 and 6.1.1.4'

loop_
_geom_angle_atom_site_label_1
_geom_angle_atom_site_label_2
_geom_angle_atom_site_label_3
_geom_angle
N1 W1 C7 97.88(7)
N1 W1 C1 95.95(6)
C7 W1 C1 112.40(7)
N1 W1 C14 92.05(6)
C7 W1 C14 111.68(7)
C1 W1 C14 133.50(6)
N1 W1 C13 99.17(6)
C7 W1 C13 143.79(7)
C1 W1 C13 97.30(6)
C14 W1 C13 36.22(6)
N1 W1 C15 119.46(6)
C7 W1 C15 85.10(6)
C1 W1 C15 138.53(6)
C14 W1 C15 35.30(6)
C13 W1 C15 58.70(6)
N1 W1 C12 132.95(6)
C7 W1 C12 125.95(6)
C1 W1 C12 83.41(6)
C14 W1 C12 58.82(6)
C13 W1 C12 35.34(6)
C15 W1 C12 57.15(6)
N1 W1 C16 150.19(6)
C7 W1 C16 93.21(6)
C1 W1 C16 105.24(6)
C14 W1 C16 58.15(6)
C13 W1 C16 58.01(6)
C15 W1 C16 34.10(6)
C12 W1 C16 33.91(6)
C8 C7 W1 131.50(12)
C12 C16 C15 108.06(15)
C12 C16 C21 126.67(17)
C15 C16 C21 125.19(16)
C12 C16 W1 71.36(10)
C15 C16 W1 70.93(10)
C21 C16 W1 126.01(12)
C16 C12 C13 108.29(16)
C16 C12 C17 125.89(17)
C13 C12 C17 125.54(16)
C16 C12 W1 74.73(10)
C13 C12 W1 68.60(9)
C17 C12 W1 127.06(12)
C5 C4 C3 119.94(18)
C12 C13 C14 107.68(15)
C12 C13 C18 125.99(17)
C14 C13 C18 126.17(17)
C12 C13 W1 76.06(10)
C14 C13 W1 71.82(10)
C18 C13 W1 121.46(12)
C9 C8 C11 108.89(16)
C9 C8 C10 108.95(15)
C11 C8 C10 109.15(16)
C9 C8 C7 111.21(15)
C11 C8 C7 109.66(15)
C10 C8 C7 108.95(15)
F1 C2 C3 116.70(16)
F1 C2 C1 116.70(15)
C3 C2 C1 126.60(18)
C2 C3 C4 117.61(18)
C16 C15 C14 108.54(15)
C16 C15 C20 125.17(17)
C14 C15 C20 125.94(17)
C16 C15 W1 74.96(10)
C14 C15 W1 68.87(10)
C20 C15 W1 127.32(12)
F2 C6 C1 118.67(16)
F2 C6 C5 116.04(17)
C1 C6 C5 125.28(18)
C4 C5 C6 118.76(19)
C15 C14 C13 107.41(16)
C15 C14 C19 126.29(17)
C13 C14 C19 126.13(17)
C15 C14 W1 75.83(10)
C13 C14 W1 71.96(10)
C19 C14 W1 121.54(12)
C6 C1 C2 111.80(16)
C6 C1 W1 127.40(13)
C2 C1 W1 120.79(13)
O1 N1 W1 169.27(13)

loop_
_geom_bond_atom_site_label_1
_geom_bond_atom_site_label_2
_geom_bond_distance
W1 N1 1.7686(14)
W1 C7 2.1002(17)
W1 C1 2.1657(17)
W1 C14 2.3093(17)
W1 C13 2.3112(17)
W1 C15 2.4004(17)
W1 C12 2.4091(17)
W1 C16 2.4528(17)
O1 N1 1.2280(19)
F1 C2 1.376(2)
F2 C6 1.365(2)
C7 C8 1.545(2)
C16 C12 1.419(2)
C16 C15 1.424(3)
C16 C21 1.506(2)
C12 C13 1.436(3)
C12 C17 1.507(3)
C9 C8 1.529(3)
C18 C13 1.510(2)
C19 C14 1.507(3)
C4 C5 1.382(3)
C4 C3 1.383(3)
C13 C14 1.436(3)
C8 C11 1.531(3)
C8 C10 1.540(2)
C2 C3 1.381(3)
C2 C1 1.396(2)
C15 C14 1.431(2)
C15 C20 1.503(2)
C6 C1 1.388(2)
C6 C5 1.388(3)

loop_
_geom_torsion_atom_site_label_1
_geom_torsion_atom_site_label_2
_geom_torsion_atom_site_label_3
_geom_torsion_atom_site_label_4
_geom_torsion
N1 W1 C7 C8 7.12(17)
C1 W1 C7 C8 106.92(17)
C14 W1 C7 C8 -88.27(17)
C13 W1 C7 C8 -110.36(17)
C15 W1 C7 C8 -111.99(17)
C12 W1 C7 C8 -154.70(14)
C16 W1 C7 C8 -145.14(16)
N1 W1 C16 C12 81.97(16)
C7 W1 C16 C12 -166.05(11)
C1 W1 C16 C12 -51.79(12)
C14 W1 C16 C12 80.32(11)
C13 W1 C16 C12 37.35(11)
C15 W1 C16 C12 117.57(15)
N1 W1 C16 C15 -35.59(17)
C7 W1 C16 C15 76.38(11)
C1 W1 C16 C15 -169.36(11)
C14 W1 C16 C15 -37.25(10)
C13 W1 C16 C15 -80.21(11)
C12 W1 C16 C15 -117.57(15)
N1 W1 C16 C21 -155.76(15)
C7 W1 C16 C21 -43.79(16)
C1 W1 C16 C21 70.47(16)
C14 W1 C16 C21 -157.41(18)
C13 W1 C16 C21 159.62(18)
C15 W1 C16 C21 -120.17(19)
C12 W1 C16 C21 122.3(2)
C15 C16 C12 C13 1.04(19)
C21 C16 C12 C13 177.76(17)
W1 C16 C12 C13 -60.75(12)
C15 C16 C12 C17 -173.21(16)
C21 C16 C12 C17 3.5(3)
W1 C16 C12 C17 125.00(18)
C15 C16 C12 W1 61.79(12)
C21 C16 C12 W1 -121.49(18)
N1 W1 C12 C16 -137.73(11)
C7 W1 C12 C16 17.29(14)
C1 W1 C12 C16 130.25(11)
C14 W1 C12 C16 -78.13(11)
C13 W1 C12 C16 -117.16(15)
C15 W1 C12 C16 -36.27(10)
N1 W1 C12 C13 -20.58(14)
C7 W1 C12 C13 134.45(11)
C1 W1 C12 C13 -112.59(11)
C14 W1 C12 C13 39.02(10)
C15 W1 C12 C13 80.88(11)
C16 W1 C12 C13 117.16(15)
N1 W1 C12 C17 98.53(17)
C7 W1 C12 C17 -106.44(16)
C1 W1 C12 C17 6.52(16)
C14 W1 C12 C17 158.13(18)
C13 W1 C12 C17 119.1(2)
C15 W1 C12 C17 -160.01(18)
C16 W1 C12 C17 -123.7(2)
C16 C12 C13 C14 -0.69(19)
C17 C12 C13 C14 173.59(16)
W1 C12 C13 C14 -65.38(11)
C16 C12 C13 C18 -176.34(16)
C17 C12 C13 C18 -2.1(3)
W1 C12 C13 C18 118.97(18)
C16 C12 C13 W1 64.69(12)
C17 C12 C13 W1 -121.03(17)
N1 W1 C13 C12 164.90(10)
C7 W1 C13 C12 -78.00(15)
C1 W1 C13 C12 67.62(11)
C14 W1 C13 C12 -114.26(15)
C15 W1 C13 C12 -76.11(11)
C16 W1 C13 C12 -35.82(10)
N1 W1 C13 C14 -80.84(11)
C7 W1 C13 C14 36.26(16)
C1 W1 C13 C14 -178.12(10)
C15 W1 C13 C14 38.15(10)
C12 W1 C13 C14 114.26(15)
C16 W1 C13 C14 78.44(11)
N1 W1 C13 C18 40.98(16)
C7 W1 C13 C18 158.08(14)
C1 W1 C13 C18 -56.29(16)
C14 W1 C13 C18 121.8(2)
C15 W1 C13 C18 159.98(18)
C12 W1 C13 C18 -123.9(2)
C16 W1 C13 C18 -159.74(18)
W1 C7 C8 C9 -55.8(2)
W1 C7 C8 C11 64.7(2)
W1 C7 C8 C10 -175.90(14)
F1 C2 C3 C4 179.26(17)
C1 C2 C3 C4 0.1(3)
C5 C4 C3 C2 0.7(3)
C12 C16 C15 C14 -1.00(19)
C21 C16 C15 C14 -177.78(16)
W1 C16 C15 C14 61.07(12)
C12 C16 C15 C20 172.57(16)
C21 C16 C15 C20 -4.2(3)
W1 C16 C15 C20 -125.36(17)
C12 C16 C15 W1 -62.07(12)
C21 C16 C15 W1 121.16(17)
N1 W1 C15 C16 160.59(10)
C7 W1 C15 C16 -103.12(11)
C1 W1 C15 C16 15.61(15)
C14 W1 C15 C16 117.18(15)
C13 W1 C15 C16 78.00(11)
C12 W1 C15 C16 36.07(10)
N1 W1 C15 C14 43.41(12)
C7 W1 C15 C14 139.70(11)
C1 W1 C15 C14 -101.57(13)
C13 W1 C15 C14 -39.17(10)
C12 W1 C15 C14 -81.11(11)
C16 W1 C15 C14 -117.18(15)
N1 W1 C15 C20 -76.37(18)
C7 W1 C15 C20 19.92(17)
C1 W1 C15 C20 138.65(15)
C14 W1 C15 C20 -119.8(2)
C13 W1 C15 C20 -158.95(19)
C12 W1 C15 C20 159.11(19)
C16 W1 C15 C20 123.0(2)
C3 C4 C5 C6 -0.5(3)
F2 C6 C5 C4 -179.14(18)
C1 C6 C5 C4 -0.4(3)
C16 C15 C14 C13 0.57(19)
C20 C15 C14 C13 -172.94(16)
W1 C15 C14 C13 65.55(11)
C16 C15 C14 C19 176.08(16)
C20 C15 C14 C19 2.6(3)
W1 C15 C14 C19 -118.94(18)
C16 C15 C14 W1 -64.98(12)
C20 C15 C14 W1 121.51(17)
C12 C13 C14 C15 0.07(19)
C18 C13 C14 C15 175.71(17)
W1 C13 C14 C15 -68.16(12)
C12 C13 C14 C19 -175.45(17)
C18 C13 C14 C19 0.2(3)
W1 C13 C14 C19 116.32(17)
C12 C13 C14 W1 68.23(12)
C18 C13 C14 W1 -116.13(17)
N1 W1 C14 C15 -143.22(11)
C7 W1 C14 C15 -43.90(12)
C1 W1 C14 C15 116.58(11)
C13 W1 C14 C15 114.01(15)
C12 W1 C14 C15 75.96(11)
C16 W1 C14 C15 35.96(10)
N1 W1 C14 C13 102.77(11)
C7 W1 C14 C13 -157.91(10)
C1 W1 C14 C13 2.58(14)
C15 W1 C14 C13 -114.01(15)
C12 W1 C14 C13 -38.05(10)
C16 W1 C14 C13 -78.05(11)
N1 W1 C14 C19 -19.08(16)
C7 W1 C14 C19 80.24(16)
C1 W1 C14 C19 -119.27(16)
C13 W1 C14 C19 -121.8(2)
C15 W1 C14 C19 124.1(2)
C12 W1 C14 C19 -159.90(18)
C16 W1 C14 C19 160.10(18)
F2 C6 C1 C2 179.75(15)
C5 C6 C1 C2 1.0(3)
F2 C6 C1 W1 0.7(3)
C5 C6 C1 W1 -177.99(15)
F1 C2 C1 C6 179.92(15)
C3 C2 C1 C6 -0.9(3)
F1 C2 C1 W1 -1.0(2)
C3 C2 C1 W1 178.22(15)
N1 W1 C1 C6 -29.41(16)
C7 W1 C1 C6 -130.48(16)
C14 W1 C1 C6 69.14(18)
C13 W1 C1 C6 70.67(16)
C15 W1 C1 C6 120.44(16)
C12 W1 C1 C6 103.24(16)
C16 W1 C1 C6 129.43(16)
N1 W1 C1 C2 151.64(14)
C7 W1 C1 C2 50.57(15)
C14 W1 C1 C2 -109.82(14)
C13 W1 C1 C2 -108.29(14)
C15 W1 C1 C2 -58.52(18)
C12 W1 C1 C2 -75.71(14)
C16 W1 C1 C2 -49.52(15)
C7 W1 N1 O1 -121.1(7)
C1 W1 N1 O1 125.2(7)
C14 W1 N1 O1 -8.9(7)
C13 W1 N1 O1 26.8(7)
C15 W1 N1 O1 -32.3(7)
C12 W1 N1 O1 38.7(7)
C16 W1 N1 O1 -10.3(8)
